data_7248956
loop_
_publ_author_name
'Pr\;etka, Dominika'
'Marcinkowski, Dawid'
'Siwiak, Agnieszka'
'Kubicki, Maciej'
'Consiglio, Giuseppe'
'Patroniak, Violetta'
'Gorczy\'nski, Adam'

_publ_section_title
;
 Crystal engineering of monometallic lanthanide(iii) supramolecular
 systems within the N3-tridentate hydrazone Schiff-base ligand
;
_journal_issue 31
_journal_name_full CrystEngComm
_journal_page_first 4167
_journal_page_last 4180
_journal_paper_doi 10.1039/D4CE00450G
_journal_volume 26
_journal_year 2024
_chemical_formula_moiety 'C11 H15 N8 O10 Tb, C H4 O'
_chemical_formula_sum 'C12 H19 N8 O11 Tb'
_chemical_formula_weight 610.27
_space_group_crystal_system triclinic
_space_group_IT_number 2
_space_group_name_Hall '-P 1'
_space_group_name_H-M_alt 'P -1'
_atom_sites_solution_hydrogens mixed
_audit_creation_method SHELXL-2013
_audit_update_record
;
2016-01-10 deposited with the CCDC.	2024-07-03 downloaded from the CCDC.
;
_cell_angle_alpha 98.043(4)
_cell_angle_beta 96.749(4)
_cell_angle_gamma 100.129(5)
_cell_formula_units_Z 2
_cell_length_a 8.2400(4)
_cell_length_b 10.5276(6)
_cell_length_c 12.3755(6)
_cell_measurement_reflns_used 3956
_cell_measurement_temperature 295(2)
_cell_measurement_theta_max 75.5001
_cell_measurement_theta_min 3.6430
_cell_volume 1035.23(10)
_computing_cell_refinement 'CrysAlis Pro (Agilent Technologies (2011))'
_computing_data_collection 'CrysAlis Pro (Agilent Technologies (2011))'
_computing_data_reduction 'CrysAlis Pro (Agilent Technologies (2011))'
_computing_molecular_graphics 'Mercury (MacRae et al., 2009)'
_computing_publication_material 'SHELXL-2013 (Sheldrick, 2013)'
_computing_structure_refinement 'SHELXL-2013 (Sheldrick, 2013)'
_computing_structure_solution 'SIR92 (Altomare et al., 1993)'
_diffrn_ambient_temperature 295(2)
_diffrn_detector_area_resol_mean 10.5357
_diffrn_measured_fraction_theta_full 0.996
_diffrn_measured_fraction_theta_max 0.963
_diffrn_measurement_device_type 'SuperNova, Single source at offset), Atlas'
_diffrn_measurement_method \w-scan
_diffrn_radiation_monochromator mirror
_diffrn_radiation_source 'SuperNova (Cu) X-ray Source'
_diffrn_radiation_type 'Cu K\a'
_diffrn_radiation_wavelength 1.5418
_diffrn_reflns_av_R_equivalents 0.0472
_diffrn_reflns_av_unetI/netI 0.0409
_diffrn_reflns_Laue_measured_fraction_full 0.996
_diffrn_reflns_Laue_measured_fraction_max 0.963
_diffrn_reflns_limit_h_max 9
_diffrn_reflns_limit_h_min -10
_diffrn_reflns_limit_k_max 11
_diffrn_reflns_limit_k_min -13
_diffrn_reflns_limit_l_max 15
_diffrn_reflns_limit_l_min -14
_diffrn_reflns_number 7534
_diffrn_reflns_point_group_measured_fraction_full 0.996
_diffrn_reflns_point_group_measured_fraction_max 0.963
_diffrn_reflns_theta_full 70.000
_diffrn_reflns_theta_max 75.728
_diffrn_reflns_theta_min 3.646
_exptl_absorpt_coefficient_mu 17.488
_exptl_absorpt_correction_T_max 1.00000
_exptl_absorpt_correction_T_min 0.09682
_exptl_absorpt_correction_type multi-scan
_exptl_absorpt_process_details
;
CrysAlisPro, Agilent Technologies,
Version 1.171.36.21t (release 14-08-2012 CrysAlis171 .NET)
(compiled Aug 14 2012,18:12:40)
Empirical absorption correction using spherical harmonics,
 implemented in SCALE3 ABSPACK scaling algorithm.
;
_exptl_crystal_colour colourless
_exptl_crystal_density_diffrn 1.958
_exptl_crystal_description prism
_exptl_crystal_F_000 600
_exptl_crystal_size_max 0.16
_exptl_crystal_size_mid 0.1
_exptl_crystal_size_min 0.1
_refine_diff_density_max 1.867
_refine_diff_density_min -2.254
_refine_diff_density_rms 0.153
_refine_ls_extinction_method none
_refine_ls_goodness_of_fit_ref 1.085
_refine_ls_hydrogen_treatment mixed
_refine_ls_matrix_type full
_refine_ls_number_parameters 301
_refine_ls_number_reflns 4161
_refine_ls_number_restraints 1
_refine_ls_restrained_S_all 1.085
_refine_ls_R_factor_all 0.0459
_refine_ls_R_factor_gt 0.0451
_refine_ls_shift/su_max 0.001
_refine_ls_shift/su_mean 0.000
_refine_ls_structure_factor_coef Fsqd
_refine_ls_weighting_details 'w=1/[\s^2^(Fo^2^)+(0.0958P)^2^+0.9318P] where P=(Fo^2^+2Fc^2^)/3'
_refine_ls_weighting_scheme calc
_refine_ls_wR_factor_gt 0.1302
_refine_ls_wR_factor_ref 0.1313
_reflns_Friedel_coverage 0.000
_reflns_number_gt 4034
_reflns_number_total 4161
_reflns_threshold_expression 'I > 2\s(I)'
_cod_data_source_file d4ce00450g2.cif
_cod_data_source_block 18
_cod_depositor_comments 'Adding full bibliography for 7248946--7248974.cif.'
_cod_original_cell_volume 1035.23(9)
_cod_database_code 7248956
_shelx_space_group_comment
;
The symmetry employed for this shelxl refinement is uniquely defined
by the following loop, which should always be used as a source of
symmetry information in preference to the above space-group names.
They are only intended as comments.
;
_shelxl_version_number 2013-4

loop_
_space_group_symop_operation_xyz
'x, y, z'
'-x, -y, -z'

loop_
_atom_site_label
_atom_site_type_symbol
_atom_site_fract_x
_atom_site_fract_y
_atom_site_fract_z
_atom_site_U_iso_or_equiv
_atom_site_adp_type
_atom_site_occupancy
_atom_site_site_symmetry_order
_atom_site_calc_flag
_atom_site_refinement_flags_posn
_atom_site_refinement_flags_adp
_atom_site_refinement_flags_occupancy
_atom_site_disorder_assembly
_atom_site_disorder_group
Tb1 Tb 0.70409(3) 0.23082(2) 0.71121(2) 0.02537(13) Uani 1 1 d . . . . .
N1A N 0.9553(5) 0.3018(4) 0.6177(4) 0.0312(9) Uani 1 1 d . . . . .
C2A C 1.0349(6) 0.4263(5) 0.6349(4) 0.0296(9) Uani 1 1 d . . . . .
C3A C 1.1779(7) 0.4652(6) 0.5864(5) 0.0379(12) Uani 1 1 d . . . . .
H3A H 1.2312 0.5525 0.5978 0.045 Uiso 1 1 calc R U . . .
C4A C 1.2366(7) 0.3721(7) 0.5223(5) 0.0450(14) Uani 1 1 d . . . . .
H4A H 1.3290 0.3965 0.4879 0.054 Uiso 1 1 calc R U . . .
C5A C 1.1598(8) 0.2419(7) 0.5080(6) 0.0465(14) Uani 1 1 d . . . . .
H5A H 1.2012 0.1770 0.4671 0.056 Uiso 1 1 calc R U . . .
C6A C 1.0194(7) 0.2127(6) 0.5568(5) 0.0391(12) Uani 1 1 d . . . . .
H6A H 0.9655 0.1256 0.5470 0.047 Uiso 1 1 calc R U . . .
N7A N 0.9713(5) 0.5175(4) 0.7003(4) 0.0328(9) Uani 1 1 d . . . . .
C7A C 1.0517(8) 0.6556(5) 0.7289(5) 0.0425(13) Uani 1 1 d . . . . .
H7A3 H 1.0039 0.7041 0.6777 0.064 Uiso 1 1 calc R U . . .
H7A2 H 1.1689 0.6643 0.7257 0.064 Uiso 1 1 calc R U . . .
H7A1 H 1.0351 0.6889 0.8022 0.064 Uiso 1 1 calc R U . . .
N8A N 0.8211(5) 0.4737(4) 0.7317(4) 0.0297(8) Uani 1 1 d . . . . .
C9A C 0.7399(7) 0.5557(5) 0.7769(4) 0.0324(10) Uani 1 1 d . . . . .
H9A H 0.7812 0.6454 0.7908 0.039 Uiso 1 1 calc R U . . .
C10A C 0.5800(6) 0.4986(5) 0.8046(4) 0.0311(10) Uani 1 1 d . . . . .
N11A N 0.4789(6) 0.5652(5) 0.8594(4) 0.0355(9) Uani 1 1 d . . . . .
C11A C 0.5102(10) 0.7056(6) 0.8984(6) 0.0511(16) Uani 1 1 d . . . . .
H11C H 0.6245 0.7349 0.9314 0.077 Uiso 1 1 calc R U . . .
H11B H 0.4389 0.7243 0.9520 0.077 Uiso 1 1 calc R U . . .
H11A H 0.4879 0.7502 0.8373 0.077 Uiso 1 1 calc R U . . .
C12A C 0.3438(7) 0.4750(6) 0.8695(5) 0.0400(12) Uani 1 1 d . . . . .
H12A H 0.2526 0.4913 0.9030 0.048 Uiso 1 1 calc R U . . .
C13A C 0.3670(7) 0.3569(6) 0.8214(5) 0.0385(12) Uani 1 1 d . . . . .
H13A H 0.2936 0.2778 0.8169 0.046 Uiso 1 1 calc R U . . .
N14A N 0.5139(6) 0.3723(4) 0.7810(4) 0.0345(9) Uani 1 1 d . . . . .
N1B N 0.5962(6) 0.2229(5) 0.4733(4) 0.0400(11) Uani 1 1 d . . . . .
O11B O 0.5538(8) 0.2232(6) 0.3761(4) 0.0694(16) Uani 1 1 d . . . . .
O12B O 0.6387(6) 0.1233(4) 0.5080(4) 0.0419(9) Uani 1 1 d . . . . .
O13B O 0.6008(5) 0.3198(4) 0.5463(4) 0.0411(9) Uani 1 1 d . . . . .
N1C N 0.7670(8) -0.0181(5) 0.7714(5) 0.0487(13) Uani 1 1 d . . . . .
O11C O 0.8121(10) -0.1147(6) 0.7957(7) 0.088(2) Uani 1 1 d . . . . .
O12C O 0.6880(7) 0.0474(5) 0.8292(4) 0.0510(11) Uani 1 1 d . . . . .
O13C O 0.7987(7) 0.0233(4) 0.6825(5) 0.0570(12) Uani 1 1 d . . . . .
N1D N 0.9261(7) 0.3025(6) 0.9248(4) 0.0483(13) Uani 1 1 d . . . . .
O11D O 1.0201(9) 0.3283(10) 1.0097(5) 0.101(3) Uani 1 1 d . . . . .
O12D O 0.9708(5) 0.2553(5) 0.8368(4) 0.0506(11) Uani 1 1 d . . . . .
O13D O 0.7773(7) 0.3173(5) 0.9175(4) 0.0499(11) Uani 1 1 d . . . . .
O1E O 0.4319(5) 0.0943(4) 0.6679(4) 0.0441(9) Uani 1 1 d D . . . .
H1E H 0.371(12) 0.067(9) 0.720(8) 0.06(3) Uiso 1 1 d . . . . .
H2E H 0.414(13) 0.036(8) 0.605(5) 0.08(3) Uiso 1 1 d D . . . .
C1F C 0.2290(19) -0.0058(12) 0.9012(11) 0.105(4) Uani 1 1 d . . . . .
H1F3 H 0.3412 -0.0183 0.9185 0.158 Uiso 1 1 calc R U . . .
H1F2 H 0.1526 -0.0805 0.9138 0.158 Uiso 1 1 calc R U . . .
H1F1 H 0.2138 0.0711 0.9474 0.158 Uiso 1 1 calc R U . . .
O1F O 0.1994(10) 0.0088(13) 0.7920(8) 0.115(3) Uani 1 1 d . . . . .
H1F H 0.1107 0.0332 0.7802 0.173 Uiso 1 1 calc R U . . .

loop_
_atom_site_aniso_label
_atom_site_aniso_U_11
_atom_site_aniso_U_22
_atom_site_aniso_U_33
_atom_site_aniso_U_23
_atom_site_aniso_U_13
_atom_site_aniso_U_12
Tb1 0.02860(18) 0.02214(18) 0.02552(19) 0.00280(11) 0.00744(12) 0.00393(11)
N1A 0.032(2) 0.032(2) 0.032(2) 0.0074(17) 0.0114(17) 0.0042(16)
C2A 0.029(2) 0.036(2) 0.026(2) 0.0135(19) 0.0058(18) 0.0044(18)
C3A 0.032(2) 0.041(3) 0.042(3) 0.012(2) 0.009(2) 0.006(2)
C4A 0.035(3) 0.065(4) 0.047(3) 0.026(3) 0.021(2) 0.016(3)
C5A 0.047(3) 0.051(3) 0.048(4) 0.010(3) 0.017(3) 0.019(3)
C6A 0.043(3) 0.039(3) 0.038(3) 0.006(2) 0.016(2) 0.013(2)
N7A 0.032(2) 0.031(2) 0.035(2) 0.0046(17) 0.0099(17) 0.0014(16)
C7A 0.044(3) 0.029(3) 0.049(3) 0.002(2) 0.009(2) -0.006(2)
N8A 0.0290(19) 0.032(2) 0.026(2) 0.0038(16) 0.0021(16) 0.0028(16)
C9A 0.036(2) 0.029(2) 0.030(2) 0.0012(19) 0.003(2) 0.0040(19)
C10A 0.037(2) 0.030(2) 0.028(2) 0.0028(18) 0.0073(19) 0.0109(19)
N11A 0.039(2) 0.038(2) 0.032(2) 0.0037(18) 0.0088(18) 0.0138(18)
C11A 0.065(4) 0.037(3) 0.056(4) 0.001(3) 0.021(3) 0.019(3)
C12A 0.038(3) 0.050(3) 0.038(3) 0.011(2) 0.016(2) 0.015(2)
C13A 0.030(2) 0.042(3) 0.046(3) 0.009(2) 0.012(2) 0.008(2)
N14A 0.036(2) 0.033(2) 0.035(2) 0.0046(18) 0.0075(18) 0.0065(17)
N1B 0.043(2) 0.041(2) 0.030(2) 0.0086(19) 0.0001(19) -0.008(2)
O11B 0.101(4) 0.066(3) 0.029(2) 0.012(2) -0.012(2) -0.007(3)
O12B 0.054(2) 0.034(2) 0.032(2) 0.0012(16) 0.0059(17) -0.0032(17)
O13B 0.042(2) 0.037(2) 0.041(2) 0.0039(17) 0.0023(17) 0.0033(16)
N1C 0.061(3) 0.027(2) 0.062(4) 0.016(2) 0.012(3) 0.009(2)
O11C 0.117(5) 0.049(3) 0.115(6) 0.039(3) 0.026(4) 0.036(3)
O12C 0.063(3) 0.046(2) 0.048(3) 0.017(2) 0.016(2) 0.008(2)
O13C 0.086(3) 0.034(2) 0.062(3) 0.010(2) 0.036(3) 0.019(2)
N1D 0.045(3) 0.068(4) 0.024(2) 0.006(2) -0.002(2) -0.004(2)
O11D 0.080(4) 0.162(8) 0.042(3) 0.012(4) -0.014(3) -0.006(5)
O12D 0.040(2) 0.077(3) 0.038(2) 0.020(2) 0.0073(17) 0.011(2)
O13D 0.060(3) 0.055(3) 0.038(2) 0.004(2) 0.018(2) 0.017(2)
O1E 0.042(2) 0.038(2) 0.047(2) -0.0021(18) 0.0104(19) -0.0023(17)
C1F 0.145(12) 0.077(7) 0.090(8) 0.027(6) 0.027(8) -0.006(7)
O1F 0.072(4) 0.164(9) 0.104(7) 0.026(6) 0.036(4) -0.009(5)

loop_
_atom_type_symbol
_atom_type_description
_atom_type_scat_dispersion_real
_atom_type_scat_dispersion_imag
_atom_type_scat_source
C C 0.0181 0.0091 'International Tables Vol C Tables 4.2.6.8 and 6.1.1.4'
H H 0.0000 0.0000 'International Tables Vol C Tables 4.2.6.8 and 6.1.1.4'
N N 0.0311 0.0180 'International Tables Vol C Tables 4.2.6.8 and 6.1.1.4'
O O 0.0492 0.0322 'International Tables Vol C Tables 4.2.6.8 and 6.1.1.4'
Tb Tb -9.1472 9.1891 'International Tables Vol C Tables 4.2.6.8 and 6.1.1.4'

loop_
_geom_angle_atom_site_label_1
_geom_angle_atom_site_label_2
_geom_angle_atom_site_label_3
_geom_angle
_geom_angle_site_symmetry_1
_geom_angle_site_symmetry_3
_geom_angle_publ_flag
O1E Tb1 O13C 83.76(17) . . ?
O1E Tb1 O13B 81.50(15) . . ?
O13C Tb1 O13B 118.20(16) . . ?
O1E Tb1 O12D 140.34(17) . . ?
O13C Tb1 O12D 72.33(19) . . ?
O13B Tb1 O12D 137.67(15) . . ?
O1E Tb1 N14A 75.27(15) . . ?
O13C Tb1 N14A 152.63(16) . . ?
O13B Tb1 N14A 76.26(15) . . ?
O12D Tb1 N14A 113.93(16) . . ?
O1E Tb1 N8A 135.68(15) . . ?
O13C Tb1 N8A 139.21(16) . . ?
O13B Tb1 N8A 69.22(13) . . ?
O12D Tb1 N8A 77.81(16) . . ?
N14A Tb1 N8A 66.12(15) . . ?
O1E Tb1 N1A 139.51(15) . . ?
O13C Tb1 N1A 81.06(15) . . ?
O13B Tb1 N1A 73.28(14) . . ?
O12D Tb1 N1A 68.06(14) . . ?
N14A Tb1 N1A 126.28(15) . . ?
N8A Tb1 N1A 62.09(14) . . ?
O1E Tb1 O13D 111.34(16) . . ?
O13C Tb1 O13D 105.88(18) . . ?
O13B Tb1 O13D 135.35(15) . . ?
O12D Tb1 O13D 49.91(16) . . ?
N14A Tb1 O13D 67.05(16) . . ?
N8A Tb1 O13D 73.12(15) . . ?
N1A Tb1 O13D 108.87(16) . . ?
O1E Tb1 O12B 67.88(15) . . ?
O13C Tb1 O12B 68.64(17) . . ?
O13B Tb1 O12B 50.19(14) . . ?
O12D Tb1 O12B 126.99(16) . . ?
N14A Tb1 O12B 117.35(16) . . ?
N8A Tb1 O12B 111.45(14) . . ?
N1A Tb1 O12B 71.64(14) . . ?
O13D Tb1 O12B 174.45(14) . . ?
O1E Tb1 O12C 70.90(17) . . ?
O13C Tb1 O12C 50.20(17) . . ?
O13B Tb1 O12C 150.61(15) . . ?
O12D Tb1 O12C 69.47(16) . . ?
N14A Tb1 O12C 105.30(16) . . ?
N8A Tb1 O12C 139.00(15) . . ?
N1A Tb1 O12C 122.67(15) . . ?
O13D Tb1 O12C 67.07(17) . . ?
O12B Tb1 O12C 107.84(15) . . ?
O1E Tb1 N1C 77.84(16) . . ?
O13C Tb1 N1C 25.40(17) . . ?
O13B Tb1 N1C 139.41(16) . . ?
O12D Tb1 N1C 66.91(17) . . ?
N14A Tb1 N1C 129.82(16) . . ?
N8A Tb1 N1C 144.69(15) . . ?
N1A Tb1 N1C 101.41(15) . . ?
O13D Tb1 N1C 84.96(17) . . ?
O12B Tb1 N1C 89.52(16) . . ?
O12C Tb1 N1C 24.93(16) . . ?
O1E Tb1 N1D 128.87(16) . . ?
O13C Tb1 N1D 89.07(19) . . ?
O13B Tb1 N1D 143.01(15) . . ?
O12D Tb1 N1D 24.84(16) . . ?
N14A Tb1 N1D 90.56(16) . . ?
N8A Tb1 N1D 73.83(15) . . ?
N1A Tb1 N1D 88.25(15) . . ?
O13D Tb1 N1D 25.07(16) . . ?
O12B Tb1 N1D 151.64(16) . . ?
O12C Tb1 N1D 66.04(16) . . ?
N1C Tb1 N1D 74.73(18) . . ?
C2A N1A C6A 118.2(5) . . ?
C2A N1A Tb1 121.2(3) . . ?
C6A N1A Tb1 120.4(4) . . ?
N1A C2A N7A 118.2(4) . . ?
N1A C2A C3A 121.4(5) . . ?
N7A C2A C3A 120.4(5) . . ?
C4A C3A C2A 118.6(5) . . ?
C4A C3A H3A 120.7 . . ?
C2A C3A H3A 120.7 . . ?
C3A C4A C5A 120.6(5) . . ?
C3A C4A H4A 119.7 . . ?
C5A C4A H4A 119.7 . . ?
C6A C5A C4A 117.0(6) . . ?
C6A C5A H5A 121.5 . . ?
C4A C5A H5A 121.5 . . ?
N1A C6A C5A 124.1(6) . . ?
N1A C6A H6A 117.9 . . ?
C5A C6A H6A 117.9 . . ?
N8A N7A C2A 116.1(4) . . ?
N8A N7A C7A 120.7(5) . . ?
C2A N7A C7A 123.1(5) . . ?
N7A C7A H7A3 109.5 . . ?
N7A C7A H7A2 109.5 . . ?
H7A3 C7A H7A2 109.5 . . ?
N7A C7A H7A1 109.5 . . ?
H7A3 C7A H7A1 109.5 . . ?
H7A2 C7A H7A1 109.5 . . ?
C9A N8A N7A 120.1(4) . . ?
C9A N8A Tb1 119.0(4) . . ?
N7A N8A Tb1 120.8(3) . . ?
N8A C9A C10A 115.4(5) . . ?
N8A C9A H9A 122.3 . . ?
C10A C9A H9A 122.3 . . ?
N14A C10A N11A 110.6(5) . . ?
N14A C10A C9A 123.8(5) . . ?
N11A C10A C9A 125.5(5) . . ?
C10A N11A C12A 106.4(5) . . ?
C10A N11A C11A 126.3(5) . . ?
C12A N11A C11A 127.3(5) . . ?
N11A C11A H11C 109.5 . . ?
N11A C11A H11B 109.5 . . ?
H11C C11A H11B 109.5 . . ?
N11A C11A H11A 109.5 . . ?
H11C C11A H11A 109.5 . . ?
H11B C11A H11A 109.5 . . ?
C13A C12A N11A 107.1(5) . . ?
C13A C12A H12A 126.4 . . ?
N11A C12A H12A 126.4 . . ?
N14A C13A C12A 109.3(5) . . ?
N14A C13A H13A 125.3 . . ?
C12A C13A H13A 125.3 . . ?
C10A N14A C13A 106.4(5) . . ?
C10A N14A Tb1 114.8(3) . . ?
C13A N14A Tb1 137.6(4) . . ?
O11B N1B O13B 122.5(6) . . ?
O11B N1B O12B 121.9(6) . . ?
O13B N1B O12B 115.6(5) . . ?
O11B N1B Tb1 178.2(4) . . ?
O13B N1B Tb1 56.0(3) . . ?
O12B N1B Tb1 59.6(3) . . ?
N1B O12B Tb1 94.9(3) . . ?
N1B O13B Tb1 99.3(3) . . ?
O11C N1C O12C 123.5(7) . . ?
O11C N1C O13C 121.1(7) . . ?
O12C N1C O13C 115.5(5) . . ?
O11C N1C Tb1 172.4(6) . . ?
O12C N1C Tb1 60.9(3) . . ?
O13C N1C Tb1 55.0(3) . . ?
N1C O12C Tb1 94.2(3) . . ?
N1C O13C Tb1 99.6(4) . . ?
O11D N1D O12D 121.1(7) . . ?
O11D N1D O13D 123.2(7) . . ?
O12D N1D O13D 115.7(5) . . ?
O11D N1D Tb1 177.4(7) . . ?
O12D N1D Tb1 56.4(3) . . ?
O13D N1D Tb1 59.2(3) . . ?
N1D O12D Tb1 98.7(3) . . ?
N1D O13D Tb1 95.7(3) . . ?
Tb1 O1E H1E 123(6) . . ?
Tb1 O1E H2E 116(7) . . ?
H1E O1E H2E 113(9) . . ?
O1F C1F H1F3 109.5 . . ?
O1F C1F H1F2 109.5 . . ?
H1F3 C1F H1F2 109.5 . . ?
O1F C1F H1F1 109.5 . . ?
H1F3 C1F H1F1 109.5 . . ?
H1F2 C1F H1F1 109.5 . . ?
C1F O1F H1F 109.5 . . ?

loop_
_geom_bond_atom_site_label_1
_geom_bond_atom_site_label_2
_geom_bond_distance
_geom_bond_site_symmetry_2
_geom_bond_publ_flag
Tb1 O1E 2.398(4) . ?
Tb1 O13C 2.440(4) . ?
Tb1 O13B 2.484(4) . ?
Tb1 O12D 2.490(4) . ?
Tb1 N14A 2.490(5) . ?
Tb1 N8A 2.535(4) . ?
Tb1 N1A 2.538(4) . ?
Tb1 O13D 2.551(5) . ?
Tb1 O12B 2.563(4) . ?
Tb1 O12C 2.573(5) . ?
Tb1 N1C 2.937(5) . ?
Tb1 N1D 2.954(5) . ?
N1A C2A 1.335(7) . ?
N1A C6A 1.341(7) . ?
C2A N7A 1.382(7) . ?
C2A C3A 1.408(8) . ?
C3A C4A 1.365(9) . ?
C3A H3A 0.9300 . ?
C4A C5A 1.383(10) . ?
C4A H4A 0.9300 . ?
C5A C6A 1.374(9) . ?
C5A H5A 0.9300 . ?
C6A H6A 0.9300 . ?
N7A N8A 1.363(6) . ?
N7A C7A 1.463(7) . ?
C7A H7A3 0.9600 . ?
C7A H7A2 0.9600 . ?
C7A H7A1 0.9600 . ?
N8A C9A 1.290(7) . ?
C9A C10A 1.449(8) . ?
C9A H9A 0.9300 . ?
C10A N14A 1.323(7) . ?
C10A N11A 1.360(7) . ?
N11A C12A 1.361(8) . ?
N11A C11A 1.457(8) . ?
C11A H11C 0.9600 . ?
C11A H11B 0.9600 . ?
C11A H11A 0.9600 . ?
C12A C13A 1.356(8) . ?
C12A H12A 0.9300 . ?
C13A N14A 1.355(7) . ?
C13A H13A 0.9300 . ?
N1B O11B 1.214(7) . ?
N1B O13B 1.257(7) . ?
N1B O12B 1.274(7) . ?
N1C O11C 1.206(8) . ?
N1C O12C 1.241(8) . ?
N1C O13C 1.278(8) . ?
N1D O11D 1.197(8) . ?
N1D O12D 1.255(8) . ?
N1D O13D 1.258(8) . ?
O1E H1E 0.91(10) . ?
O1E H2E 0.899(10) . ?
C1F O1F 1.380(15) . ?
C1F H1F3 0.9600 . ?
C1F H1F2 0.9600 . ?
C1F H1F1 0.9600 . ?
O1F H1F 0.8200 . ?

loop_
_geom_hbond_atom_site_label_D
_geom_hbond_atom_site_label_H
_geom_hbond_atom_site_label_A
_geom_hbond_distance_DH
_geom_hbond_distance_HA
_geom_hbond_distance_DA
_geom_hbond_angle_DHA
_geom_hbond_site_symmetry_A
C3A H3A O11B 0.93 2.64 3.555(8) 166.4 2_766
C5A H5A O13C 0.93 2.60 3.486(8) 158.4 2_756
C6A H6A O13C 0.93 2.53 3.156(8) 125.1 .
C7A H7A1 O11D 0.96 2.45 3.342(10) 154.9 2_767
C9A H9A O11C 0.93 2.48 3.385(8) 163.2 1_565
C11A H11B O13D 0.96 2.56 3.476(9) 159.0 2_667
O1E H2E O12B 0.899(10) 1.98(3) 2.857(6) 166(9) 2_656
O1E H1E O1F 0.91(10) 1.82(10) 2.704(9) 163(9) .

loop_
_geom_torsion_atom_site_label_1
_geom_torsion_atom_site_label_2
_geom_torsion_atom_site_label_3
_geom_torsion_atom_site_label_4
_geom_torsion
_geom_torsion_site_symmetry_1
_geom_torsion_site_symmetry_2
_geom_torsion_site_symmetry_3
_geom_torsion_site_symmetry_4
_geom_torsion_publ_flag
C6A N1A C2A N7A -178.2(5) . . . . ?
Tb1 N1A C2A N7A -3.6(6) . . . . ?
C6A N1A C2A C3A 3.0(7) . . . . ?
Tb1 N1A C2A C3A 177.6(4) . . . . ?
N1A C2A C3A C4A -1.2(8) . . . . ?
N7A C2A C3A C4A -179.9(5) . . . . ?
C2A C3A C4A C5A -1.8(9) . . . . ?
C3A C4A C5A C6A 2.8(10) . . . . ?
C2A N1A C6A C5A -2.0(9) . . . . ?
Tb1 N1A C6A C5A -176.6(5) . . . . ?
C4A C5A C6A N1A -0.9(10) . . . . ?
N1A C2A N7A N8A -7.1(7) . . . . ?
C3A C2A N7A N8A 171.7(5) . . . . ?
N1A C2A N7A C7A 177.2(5) . . . . ?
C3A C2A N7A C7A -4.0(8) . . . . ?
C2A N7A N8A C9A -168.6(5) . . . . ?
C7A N7A N8A C9A 7.3(8) . . . . ?
C2A N7A N8A Tb1 14.6(6) . . . . ?
C7A N7A N8A Tb1 -169.6(4) . . . . ?
N7A N8A C9A C10A 178.6(4) . . . . ?
Tb1 N8A C9A C10A -4.4(6) . . . . ?
N8A C9A C10A N14A -3.5(8) . . . . ?
N8A C9A C10A N11A 175.2(5) . . . . ?
N14A C10A N11A C12A -0.2(6) . . . . ?
C9A C10A N11A C12A -179.1(5) . . . . ?
N14A C10A N11A C11A -179.8(6) . . . . ?
C9A C10A N11A C11A 1.3(9) . . . . ?
C10A N11A C12A C13A 0.4(6) . . . . ?
C11A N11A C12A C13A 179.9(6) . . . . ?
N11A C12A C13A N14A -0.4(7) . . . . ?
N11A C10A N14A C13A 0.0(6) . . . . ?
C9A C10A N14A C13A 178.9(5) . . . . ?
N11A C10A N14A Tb1 -169.5(3) . . . . ?
C9A C10A N14A Tb1 9.4(7) . . . . ?
C12A C13A N14A C10A 0.2(7) . . . . ?
C12A C13A N14A Tb1 166.1(4) . . . . ?
O11B N1B O12B Tb1 178.8(5) . . . . ?
O13B N1B O12B Tb1 -1.3(5) . . . . ?
O11B N1B O13B Tb1 -178.8(5) . . . . ?
O12B N1B O13B Tb1 1.4(5) . . . . ?
O11C N1C O12C Tb1 172.7(7) . . . . ?
O13C N1C O12C Tb1 -7.3(6) . . . . ?
O11C N1C O13C Tb1 -172.2(7) . . . . ?
O12C N1C O13C Tb1 7.8(6) . . . . ?
O11D N1D O12D Tb1 179.0(7) . . . . ?
O13D N1D O12D Tb1 0.5(6) . . . . ?
O11D N1D O13D Tb1 -178.9(8) . . . . ?
O12D N1D O13D Tb1 -0.5(6) . . . . ?
